data_4300172
loop_
_publ_author_name
'Rodolphe Cl\'erac'
'F. Albert Cotton'
'Lee M. Daniels'
'Kim R. Dunbar'
'Carlos A. Murillo'
'Isabel Pascual'

_publ_section_title
;
Linear Trichromium Complexes with Direct Cr to Cr Contacts. 2. Compounds
with Cr3(dipyridylamide)43+ Cores
;
_journal_name_full 'Inorganic Chemistry'
_journal_page_first 752
_journal_page_last 756
_journal_paper_doi 10.1021/ic991022t
_journal_volume 39
_journal_year 2000
_chemical_compound_source synthesis
_chemical_formula_structural Cr3(N3C10H8)4Cl2.Cl.2(CH2Cl2).OC4H8
_chemical_formula_sum 'C46 H44 Cl7 Cr3 N12 O'
_chemical_formula_weight 1185.08
_space_group_IT_number 73
_symmetry_cell_setting orthorhombic
_symmetry_space_group_name_Hall '-I 2b 2c'
_symmetry_space_group_name_H-M 'I b c a'
_atom_sites_solution_hydrogens geom
_atom_sites_solution_primary direct
_atom_sites_solution_secondary difmap
_audit_creation_method SHELXL
_cell_angle_alpha 90.00
_cell_angle_beta 90.00
_cell_angle_gamma 90.00
_cell_formula_units_Z 8
_cell_length_a 16.122(1)
_cell_length_b 17.151(1)
_cell_length_c 37.508(2)
_cell_measurement_reflns_used 186
_cell_measurement_temperature 213(2)
_cell_measurement_theta_max 20.8
_cell_measurement_theta_min 8.2
_cell_volume 10371.3(10)
_computing_cell_refinement MADNES
_computing_data_collection MADNES
_computing_data_reduction PROCOR
_computing_molecular_graphics 'XP - Siemens, 1996'
_computing_publication_material 'SHELXL-93 (Sheldrick, 1993)'
_computing_structure_refinement 'SHELXL-93 (Sheldrick, 1993)'
_computing_structure_solution 'SHELXS-86 (Sheldrick, 1990)'
_diffrn_ambient_temperature 213(2)
_diffrn_measurement_device 'Nonius FAST'
_diffrn_measurement_method 'Ellipsoid mask fitting'
_diffrn_radiation_monochromator graphite
_diffrn_radiation_source 'fine-focus sealed tube'
_diffrn_radiation_type MoK\a
_diffrn_radiation_wavelength 0.71073
_diffrn_reflns_av_R_equivalents 0.0575
_diffrn_reflns_av_sigmaI/netI 0.0272
_diffrn_reflns_limit_h_max 17
_diffrn_reflns_limit_h_min -15
_diffrn_reflns_limit_k_max 17
_diffrn_reflns_limit_k_min -18
_diffrn_reflns_limit_l_max 40
_diffrn_reflns_limit_l_min -40
_diffrn_reflns_number 21811
_diffrn_reflns_theta_max 22.57
_diffrn_reflns_theta_min 2.37
_diffrn_standards_number none
_exptl_absorpt_coefficient_mu 1.027
_exptl_absorpt_correction_type none
_exptl_crystal_density_diffrn 1.518
_exptl_crystal_density_meas ?
_exptl_crystal_description block
_exptl_crystal_F_000 4824
_exptl_crystal_size_max 0.40
_exptl_crystal_size_mid 0.40
_exptl_crystal_size_min 0.10
_refine_diff_density_max 1.540
_refine_diff_density_min -0.429
_refine_diff_density_rms 0.113
_refine_ls_extinction_method none
_refine_ls_goodness_of_fit_all 1.069
_refine_ls_goodness_of_fit_obs 1.064
_refine_ls_hydrogen_treatment noref
_refine_ls_matrix_type full
_refine_ls_number_parameters 333
_refine_ls_number_reflns 3397
_refine_ls_number_restraints 0
_refine_ls_restrained_S_all 1.079
_refine_ls_restrained_S_obs 1.064
_refine_ls_R_factor_all 0.0752
_refine_ls_R_factor_obs 0.0640
_refine_ls_shift/esd_max 0.004
_refine_ls_shift/esd_mean 0.001
_refine_ls_structure_factor_coef Fsqd
_refine_ls_weighting_details 'w=1/[\s^2^(Fo^2^)+(0.1000P)^2^+80.0000P] where P=(Fo^2^+2Fc^2^)/3'
_refine_ls_weighting_scheme calc
_refine_ls_wR_factor_all 0.1848
_refine_ls_wR_factor_obs 0.1656
_reflns_number_observed 2859
_reflns_number_total 3403
_reflns_observed_criterion >2sigma(I)
_cod_depositor_comments
;
The following automatic conversions were performed:

'_exptl_crystal_density_meas' value 'not measured' was changed to '?'
- the value is perceived as not measured.

Automatic conversion script
Id: cif_fix_values 3008 2015-01-20 13:52:24Z robertas 

The following automatic conversions were performed:

'_refine_ls_weighting_scheme' value 'calc
w=1/[\s^2^(Fo^2^)+(0.1000P)^2^+80.0000P] where P=(Fo^2^+2Fc^2^)/3'
was changed to 'calc'. New tag '_refine_ls_weighting_details' was
created. The value of the new tag was set to
'w=1/[\s^2^(Fo^2^)+(0.1000P)^2^+80.0000P] where P=(Fo^2^+2Fc^2^)/3'.

Automatic conversion script
Id: cif_fix_values 3143 2015-03-26 13:38:13Z robertas 
;
_cod_original_cell_volume 10371(1)
_cod_database_code 4300172

loop_
_symmetry_equiv_pos_as_xyz
'x, y, z'
'-x+1/2, -y, z+1/2'
'-x, y+1/2, -z+1/2'
'x+1/2, -y+1/2, -z'
'x+1/2, y+1/2, z+1/2'
'-x+1, -y+1/2, z+1'
'-x+1/2, y+1, -z+1'
'x+1, -y+1, -z+1/2'
'-x, -y, -z'
'x-1/2, y, -z-1/2'
'x, -y-1/2, z-1/2'
'-x-1/2, y-1/2, z'
'-x+1/2, -y+1/2, -z+1/2'
'x, y+1/2, -z'
'x+1/2, -y, z'
'-x, y, z+1/2'

loop_
_atom_site_aniso_label
_atom_site_aniso_U_11
_atom_site_aniso_U_22
_atom_site_aniso_U_33
_atom_site_aniso_U_23
_atom_site_aniso_U_13
_atom_site_aniso_U_12
Cr1 0.0246(5) 0.0292(5) 0.0262(5) 0.0009(3) -0.0013(3) -0.0028(4)
Cr2 0.019(5) 0.034(3) 0.0214(7) 0.0008(12) -0.0008(9) 0.008(4)
Cl1 0.0361(8) 0.0409(8) 0.0440(8) 0.0015(6) -0.0041(6) -0.0137(6)
N1 0.021(2) 0.039(3) 0.026(2) 0.002(2) 0.001(2) -0.003(2)
N2 0.024(2) 0.035(2) 0.028(2) -0.004(2) 0.003(2) -0.005(2)
N3 0.032(3) 0.034(3) 0.028(2) -0.005(2) 0.001(2) -0.007(2)
N4 0.025(2) 0.034(3) 0.032(2) -0.001(2) -0.003(2) -0.001(2)
N5 0.029(2) 0.031(2) 0.023(2) 0.005(2) 0.000(2) -0.001(2)
N6 0.033(3) 0.029(2) 0.033(2) 0.001(2) 0.006(2) -0.004(2)
C1 0.032(3) 0.043(3) 0.035(3) 0.004(3) -0.003(2) -0.002(3)
C2 0.025(3) 0.050(4) 0.056(4) 0.003(3) -0.002(3) 0.004(3)
C3 0.037(4) 0.050(4) 0.062(4) -0.007(3) 0.011(3) 0.010(3)
C4 0.040(4) 0.040(3) 0.047(4) -0.014(3) 0.009(3) -0.002(3)
C5 0.028(3) 0.035(3) 0.029(3) 0.005(2) 0.004(2) -0.007(2)
C6 0.033(3) 0.031(3) 0.034(3) -0.003(2) 0.002(2) -0.005(2)
C7 0.034(3) 0.058(4) 0.041(3) -0.015(3) 0.009(3) -0.010(3)
C8 0.056(4) 0.082(5) 0.033(3) -0.016(3) 0.006(3) -0.009(4)
C9 0.042(4) 0.074(5) 0.033(3) -0.014(3) -0.007(3) -0.011(3)
C10 0.036(3) 0.053(4) 0.032(3) -0.004(3) -0.002(3) -0.008(3)
C11 0.031(3) 0.053(4) 0.037(3) -0.005(3) -0.003(3) 0.001(3)
C12 0.039(3) 0.060(4) 0.027(3) -0.012(3) -0.005(3) -0.001(3)
C13 0.040(3) 0.074(4) 0.025(3) 0.001(3) -0.008(3) 0.001(3)
C14 0.035(3) 0.047(3) 0.038(3) 0.013(3) -0.001(3) 0.001(3)
C15 0.022(3) 0.035(3) 0.033(3) 0.002(2) 0.000(2) 0.005(2)
C16 0.034(3) 0.029(3) 0.026(3) 0.004(2) 0.006(2) 0.000(2)
C17 0.036(3) 0.038(3) 0.041(3) 0.011(3) 0.002(3) 0.008(3)
C18 0.049(4) 0.037(4) 0.050(4) 0.011(3) 0.008(3) 0.014(3)
C19 0.063(4) 0.028(3) 0.046(4) 0.004(3) 0.010(3) 0.005(3)
C20 0.046(3) 0.035(3) 0.041(3) -0.001(3) 0.006(3) -0.004(3)
Cl2 0.0467(12) 0.0334(11) 0.0475(13) 0.000 0.000 -0.0045(9)
C21 0.067(5) 0.123(8) 0.077(6) -0.031(5) 0.009(4) -0.006(5)
Cl2A 0.037(5) 0.324(24) 0.171(14) -0.159(16) 0.029(6) -0.017(8)
Cl3A 0.049(2) 0.165(9) 0.056(2) 0.012(3) 0.0037(15) 0.005(3)
Cl2B 0.100(5) 0.083(4) 0.065(3) -0.002(3) 0.005(3) -0.029(3)
Cl3B 0.084(6) 0.153(15) 0.089(6) 0.008(7) -0.006(4) -0.039(8)

loop_
_atom_site_label
_atom_site_type_symbol
_atom_site_fract_x
_atom_site_fract_y
_atom_site_fract_z
_atom_site_U_iso_or_equiv
_atom_site_thermal_displace_type
_atom_site_occupancy
_atom_site_calc_flag
_atom_site_refinement_flags
_atom_site_disorder_group
Cr1 Cr 0.38796(5) 0.16738(5) 0.34940(2) 0.0267(3) Uani 1 d . .
Cr2 Cr 0.4890(7) 0.2465(13) 0.35010(4) 0.025(2) Uani 0.50 d P -1
Cl1 Cl 0.27270(9) 0.08322(8) 0.34828(4) 0.0403(4) Uani 1 d . .
N1 N 0.3210(2) 0.2632(2) 0.36982(11) 0.0288(10) Uani 1 d . .
N2 N 0.4468(3) 0.3151(3) 0.38728(11) 0.0293(10) Uani 1 d . .
N3 N 0.5758(3) 0.3622(2) 0.40114(11) 0.0313(10) Uani 1 d . .
N4 N 0.3694(3) 0.2055(3) 0.29686(11) 0.0302(10) Uani 1 d . .
N5 N 0.4457(3) 0.3133(2) 0.31266(10) 0.0278(10) Uani 1 d . .
N6 N 0.5295(3) 0.4164(2) 0.32891(11) 0.0317(10) Uani 1 d . .
C1 C 0.2376(3) 0.2696(3) 0.36553(15) 0.0365(13) Uani 1 d . .
H1 H 0.2092(3) 0.2286(3) 0.35426(15) 0.044 Uiso 1 calc R .
C2 C 0.1929(4) 0.3327(3) 0.3768(2) 0.0435(15) Uani 1 d . .
H2 H 0.1351(4) 0.3346(3) 0.3735(2) 0.052 Uiso 1 calc R .
C3 C 0.2348(4) 0.3937(4) 0.3930(2) 0.050(2) Uani 1 d . .
H3 H 0.2056(4) 0.4380(4) 0.4009(2) 0.060 Uiso 1 calc R .
C4 C 0.3191(4) 0.3891(3) 0.3977(2) 0.0424(15) Uani 1 d . .
H4 H 0.3478(4) 0.4306(3) 0.4084(2) 0.051 Uiso 1 calc R .
C5 C 0.3619(3) 0.3233(3) 0.38646(14) 0.0307(12) Uani 1 d . .
C6 C 0.4962(3) 0.3501(3) 0.41213(15) 0.0324(12) Uani 1 d . .
C7 C 0.4728(4) 0.3670(4) 0.4469(2) 0.045(2) Uani 1 d . .
H7 H 0.4176(4) 0.3591(4) 0.4541(2) 0.053 Uiso 1 calc R .
C8 C 0.5299(4) 0.3953(4) 0.4709(2) 0.057(2) Uani 1 d . .
H8 H 0.5143(4) 0.4065(4) 0.4945(2) 0.068 Uiso 1 calc R .
C9 C 0.6108(4) 0.4071(4) 0.4598(2) 0.049(2) Uani 1 d . .
H9 H 0.6508(4) 0.4271(4) 0.4755(2) 0.059 Uiso 1 calc R .
C10 C 0.6314(4) 0.3893(4) 0.42558(15) 0.0406(14) Uani 1 d . .
H10 H 0.6868(4) 0.3960(4) 0.41841(15) 0.049 Uiso 1 calc R .
C11 C 0.3350(3) 0.1596(4) 0.2716(2) 0.0403(14) Uani 1 d . .
H11 H 0.3116(3) 0.1119(4) 0.2787(2) 0.048 Uiso 1 calc R .
C12 C 0.3324(4) 0.1790(4) 0.23578(15) 0.0423(15) Uani 1 d . .
H12 H 0.3074(4) 0.1459(4) 0.21897(15) 0.051 Uiso 1 calc R .
C13 C 0.3678(4) 0.2486(4) 0.22569(15) 0.046(2) Uani 1 d . .
H13 H 0.3680(4) 0.2632(4) 0.20153(15) 0.055 Uiso 1 calc R .
C14 C 0.4026(3) 0.2965(4) 0.25051(15) 0.0398(14) Uani 1 d . .
H14 H 0.4262(3) 0.3442(4) 0.24352(15) 0.048 Uiso 1 calc R .
C15 C 0.4032(3) 0.2744(3) 0.28648(14) 0.0300(12) Uani 1 d . .
C16 C 0.4587(3) 0.3923(3) 0.31231(13) 0.0300(12) Uani 1 d . .
C17 C 0.4007(4) 0.4472(3) 0.3000(2) 0.0380(14) Uani 1 d . .
H17 H 0.3516(4) 0.4303(3) 0.2889(2) 0.046 Uiso 1 calc R .
C18 C 0.4158(4) 0.5251(3) 0.3041(2) 0.045(2) Uani 1 d . .
H18 H 0.3775(4) 0.5620(3) 0.2956(2) 0.054 Uiso 1 calc R .
C19 C 0.4875(4) 0.5491(3) 0.3208(2) 0.046(2) Uani 1 d . .
H19 H 0.4985(4) 0.6025(3) 0.3241(2) 0.055 Uiso 1 calc R .
C20 C 0.5418(4) 0.4948(3) 0.3325(2) 0.0409(14) Uani 1 d . .
H20 H 0.5907(4) 0.5118(3) 0.3437(2) 0.049 Uiso 1 calc R .
Cl2 Cl 0.5000 0.2500 0.14994(5) 0.0425(5) Uani 1 d S .
C21 C 0.5797(6) 0.1178(6) 0.0919(2) 0.089(3) Uani 1 d . .
Cl2A Cl 0.4811(9) 0.0872(17) 0.0763(5) 0.177(10) Uani 0.37(3) d P 1
Cl3A Cl 0.6510(3) 0.0981(10) 0.05783(13) 0.090(3) Uani 0.63(3) d P 1
Cl2B Cl 0.4925(5) 0.0679(4) 0.0777(2) 0.083(2) Uani 0.63(3) d P 2
Cl3B Cl 0.6443(10) 0.1498(18) 0.0576(3) 0.109(5) Uani 0.37(3) d P 2
O1 O 0.3140(12) 0.3874(11) 0.5098(5) 0.123(5) Uiso 0.50 d P -1
C22 C 0.3325(16) 0.3080(14) 0.5192(6) 0.099(7) Uiso 0.50 d P -1
C23 C 0.2428(16) 0.2650(13) 0.5124(5) 0.103(7) Uiso 0.50 d P -1
C24 C 0.2130(18) 0.3187(16) 0.4858(7) 0.110(7) Uiso 0.50 d P -1
C25 C 0.2410(30) 0.4060(9) 0.4977(13) 0.095(7) Uiso 0.50 d P -1

loop_
_atom_type_symbol
_atom_type_description
_atom_type_scat_dispersion_real
_atom_type_scat_dispersion_imag
_atom_type_scat_source
C C 0.0033 0.0016 'International Tables Vol C Tables 4.2.6.8 and 6.1.1.4'
H H 0.0000 0.0000 'International Tables Vol C Tables 4.2.6.8 and 6.1.1.4'
N N 0.0061 0.0033 'International Tables Vol C Tables 4.2.6.8 and 6.1.1.4'
Cl Cl 0.1484 0.1585 'International Tables Vol C Tables 4.2.6.8 and 6.1.1.4'
Cr Cr 0.3209 0.6236 'International Tables Vol C Tables 4.2.6.8 and 6.1.1.4'
O O 0.0106 0.0060 'International Tables Vol C Tables 4.2.6.8 and 6.1.1.4'

loop_
_geom_angle_atom_site_label_1
_geom_angle_atom_site_label_2
_geom_angle_atom_site_label_3
_geom_angle
_geom_angle_site_symmetry_1
_geom_angle_site_symmetry_3
_geom_angle_publ_flag
Cr1 Cr2 Cr1 176.6(9) . 6_554 ?
N3 Cr1 N4 171.2(2) 6_554 . ?
N3 Cr1 N6 89.8(2) 6_554 6_554 ?
N4 Cr1 N6 87.7(2) . 6_554 ?
N3 Cr1 N1 89.7(2) 6_554 . ?
N4 Cr1 N1 91.4(2) . . ?
N6 Cr1 N1 171.1(2) 6_554 . ?
N3 Cr1 Cr2 85.9(2) 6_554 . ?
N4 Cr1 Cr2 85.5(2) . . ?
N6 Cr1 Cr2 87.4(5) 6_554 . ?
N1 Cr1 Cr2 83.7(5) . . ?
N3 Cr1 Cl1 95.09(12) 6_554 . ?
N4 Cr1 Cl1 93.53(12) . . ?
N6 Cr1 Cl1 94.26(12) 6_554 . ?
N1 Cr1 Cl1 94.60(12) . . ?
Cr2 Cr1 Cl1 178.0(5) . . ?
N5 Cr2 N2 92.0(9) . . ?
N5 Cr2 N2 170.3(7) . 6_554 ?
N2 Cr2 N2 90.0(3) . 6_554 ?
N5 Cr2 N5 89.1(2) . 6_554 ?
N2 Cr2 N5 168.6(7) . 6_554 ?
N2 Cr2 N5 87.0(8) 6_554 6_554 ?
N5 Cr2 Cr1 95.3(4) . . ?
N2 Cr2 Cr1 97.3(4) . . ?
N2 Cr2 Cr1 93.9(7) 6_554 . ?
N5 Cr2 Cr1 93.8(7) 6_554 . ?
N5 Cr2 Cr1 85.9(6) . 6_554 ?
N2 Cr2 Cr1 85.8(6) . 6_554 ?
N2 Cr2 Cr1 84.8(4) 6_554 6_554 ?
N5 Cr2 Cr1 83.0(4) 6_554 6_554 ?
C1 N1 C5 117.9(5) . . ?
C1 N1 Cr1 121.8(4) . . ?
C5 N1 Cr1 120.3(3) . . ?
C6 N2 C5 123.4(4) . . ?
C6 N2 Cr2 123.5(5) . . ?
C5 N2 Cr2 113.1(4) . . ?
C6 N3 C10 117.9(4) . . ?
C6 N3 Cr1 120.5(3) . 6_554 ?
C10 N3 Cr1 121.5(4) . 6_554 ?
C11 N4 C15 118.1(5) . . ?
C11 N4 Cr1 122.4(4) . . ?
C15 N4 Cr1 118.9(3) . . ?
C16 N5 C15 123.5(4) . . ?
C16 N5 Cr2 122.4(6) . . ?
C15 N5 Cr2 114.2(6) . . ?
C16 N6 C20 117.6(5) . . ?
C16 N6 Cr1 119.3(3) . 6_554 ?
C20 N6 Cr1 123.0(4) . 6_554 ?
N1 C1 C2 123.4(5) . . ?
C1 C2 C3 118.5(5) . . ?
C4 C3 C2 119.6(6) . . ?
C3 C4 C5 120.1(6) . . ?
N1 C5 N2 114.3(4) . . ?
N1 C5 C4 120.6(5) . . ?
N2 C5 C4 124.8(5) . . ?
N3 C6 N2 114.1(4) . . ?
N3 C6 C7 120.5(5) . . ?
N2 C6 C7 125.1(5) . . ?
C8 C7 C6 120.5(5) . . ?
C7 C8 C9 118.9(6) . . ?
C10 C9 C8 118.8(6) . . ?
C9 C10 N3 123.4(5) . . ?
N4 C11 C12 123.6(6) . . ?
C13 C12 C11 117.6(5) . . ?
C14 C13 C12 120.4(5) . . ?
C13 C14 C15 119.9(6) . . ?
N4 C15 N5 114.8(4) . . ?
N4 C15 C14 120.5(5) . . ?
N5 C15 C14 124.1(5) . . ?
N6 C16 N5 115.0(4) . . ?
N6 C16 C17 120.3(5) . . ?
N5 C16 C17 124.3(5) . . ?
C18 C17 C16 120.0(6) . . ?
C17 C18 C19 119.5(5) . . ?
C20 C19 C18 119.0(6) . . ?
C19 C20 N6 123.6(6) . . ?
Cl2B C21 Cl3B 114.4(7) . . ?
Cl3A C21 Cl2A 106.9(7) . . ?
C25 O1 C22 120.4(22) . . ?
O1 C22 C23 101.8(19) . . ?
C24 C23 C22 96.5(21) . . ?
C23 C24 C25 107.8(25) . . ?
O1 C25 C24 97.0(22) . . ?

loop_
_geom_bond_atom_site_label_1
_geom_bond_atom_site_label_2
_geom_bond_distance
_geom_bond_site_symmetry_2
_geom_bond_publ_flag
Cr1 Cr2 2.120(14) . ?
Cr2 Cr1 2.474(13) 6_554 ?
Cr1 N3 2.089(4) 6_554 ?
Cr1 N4 2.098(4) . ?
Cr1 N6 2.103(4) 6_554 ?
Cr1 N1 2.110(4) . ?
Cr1 Cl1 2.353(2) . ?
Cr2 N5 1.943(15) . ?
Cr2 N2 1.95(2) . ?
Cr2 N5 2.033(15) 6_554 ?
N1 C1 1.360(7) . ?
N1 C5 1.373(7) . ?
N2 C6 1.364(7) . ?
N2 C5 1.377(7) . ?
N3 C6 1.363(7) . ?
N3 C10 1.364(7) . ?
N4 C11 1.351(7) . ?
N4 C15 1.359(7) . ?
N5 C16 1.371(7) . ?
N5 C15 1.371(7) . ?
N6 C16 1.364(7) . ?
N6 C20 1.366(7) . ?
C1 C2 1.365(8) . ?
C2 C3 1.388(9) . ?
C3 C4 1.371(9) . ?
C4 C5 1.389(8) . ?
C6 C7 1.387(8) . ?
C7 C8 1.377(9) . ?
C8 C9 1.384(9) . ?
C9 C10 1.359(8) . ?
C11 C12 1.384(8) . ?
C12 C13 1.376(9) . ?
C13 C14 1.362(9) . ?
C14 C15 1.402(8) . ?
C16 C17 1.404(8) . ?
C17 C18 1.366(9) . ?
C18 C19 1.379(9) . ?
C19 C20 1.352(9) . ?
C21 Cl2B 1.730(12) . ?
C21 Cl3B 1.745(14) . ?
C21 Cl3A 1.752(10) . ?
C21 Cl2A 1.77(2) . ?
O1 C25 1.30(6) . ?
O1 C22 1.44(3) . ?
C22 C23 1.64(3) . ?
C23 C24 1.44(3) . ?
C24 C25 1.63(4) . ?

loop_
_geom_torsion_atom_site_label_1
_geom_torsion_atom_site_label_2
_geom_torsion_atom_site_label_3
_geom_torsion_atom_site_label_4
_geom_torsion
_geom_torsion_site_symmetry_1
_geom_torsion_site_symmetry_2
_geom_torsion_site_symmetry_3
_geom_torsion_site_symmetry_4
_geom_torsion_publ_flag
N1 Cr1 Cr1 N3 47.3(2) . . 6_554 . ?
N4 Cr1 Cr1 N6 49.0(2) . . 6_554 . ?
